data_7206399
loop_
_publ_author_name
'Tominaga, Masahide'
'Masu, Hyuma'
'Azumaya, Isao'

_publ_section_title
;
 Pseudopolymorphism of an adamantane-based bisphenol containing water
 molecules: a role of clathrate hydrates in hydrogen-bonded networks
;
_journal_issue 17
_journal_name_full CrystEngComm
_journal_page_first 5299
_journal_paper_doi 10.1039/c1ce05253e
_journal_volume 13
_journal_year 2011
_chemical_formula_moiety 'C22 H22 Cl2 O2, 3(H2 O)'
_chemical_formula_sum 'C22 H28 Cl2 O5'
_chemical_formula_weight 443.34
_chemical_name_systematic
;
?
;
_space_group_IT_number 15
_symmetry_cell_setting monoclinic
_symmetry_space_group_name_Hall '-C 2yc'
_symmetry_space_group_name_H-M 'C 1 2/c 1'
_atom_sites_solution_hydrogens geom
_atom_sites_solution_primary direct
_atom_sites_solution_secondary difmap
_audit_creation_method SHELXL-97
_cell_angle_alpha 90.00
_cell_angle_beta 114.943(2)
_cell_angle_gamma 90.00
_cell_formula_units_Z 4
_cell_length_a 16.283(3)
_cell_length_b 20.730(4)
_cell_length_c 7.3864(13)
_cell_measurement_reflns_used 1882
_cell_measurement_temperature 120
_cell_measurement_theta_max 26.40
_cell_measurement_theta_min 2.76
_cell_volume 2260.7(7)
_computing_cell_refinement 'APEX2 (Bruker AXS, 2006)'
_computing_data_collection 'APEX2 (Bruker AXS, 2006)'
_computing_data_reduction 'SAINT (Bruker AXS, 2004)'
_computing_molecular_graphics 'XSHEL (Bruker AXS,2002)'
_computing_publication_material 'XCIF (Bruker AXS, 2001)'
_computing_structure_refinement 'SHELXL-97 (Sheldrick, 1997)'
_computing_structure_solution 'SHELXS-97 (Sheldrick, 1997)'
_diffrn_ambient_temperature 120
_diffrn_detector_area_resol_mean 8.333
_diffrn_measured_fraction_theta_full 0.992
_diffrn_measured_fraction_theta_max 0.907
_diffrn_measurement_device_type 'Bruker APEXII CCD area detector'
_diffrn_measurement_method 'omega scans'
_diffrn_radiation_monochromator graphite
_diffrn_radiation_source 'fine-focus sealed tube'
_diffrn_radiation_type MoK\a
_diffrn_radiation_wavelength 0.71073
_diffrn_reflns_av_R_equivalents 0.0266
_diffrn_reflns_av_sigmaI/netI 0.0365
_diffrn_reflns_limit_h_max 19
_diffrn_reflns_limit_h_min -19
_diffrn_reflns_limit_k_max 26
_diffrn_reflns_limit_k_min -19
_diffrn_reflns_limit_l_max 9
_diffrn_reflns_limit_l_min -9
_diffrn_reflns_number 5331
_diffrn_reflns_theta_full 25.50
_diffrn_reflns_theta_max 27.08
_diffrn_reflns_theta_min 1.69
_exptl_absorpt_coefficient_mu 0.317
_exptl_absorpt_correction_T_max 0.9843
_exptl_absorpt_correction_T_min 0.9110
_exptl_absorpt_correction_type empirical
_exptl_absorpt_process_details
;
SADABS Sheldrick 1996
;
_exptl_crystal_colour coloueless
_exptl_crystal_density_diffrn 1.303
_exptl_crystal_density_method 'not measured'
_exptl_crystal_description plate
_exptl_crystal_F_000 936
_exptl_crystal_size_max 0.30
_exptl_crystal_size_mid 0.20
_exptl_crystal_size_min 0.05
_refine_diff_density_max 0.716
_refine_diff_density_min -0.513
_refine_diff_density_rms 0.077
_refine_ls_extinction_method none
_refine_ls_goodness_of_fit_ref 1.111
_refine_ls_hydrogen_treatment constr
_refine_ls_matrix_type full
_refine_ls_number_parameters 144
_refine_ls_number_reflns 2263
_refine_ls_number_restraints 12
_refine_ls_restrained_S_all 1.157
_refine_ls_R_factor_all 0.0809
_refine_ls_R_factor_gt 0.0590
_refine_ls_shift/su_max 0.001
_refine_ls_shift/su_mean 0.000
_refine_ls_structure_factor_coef Fsqd
_refine_ls_weighting_details 'calc w=1/[\s^2^(Fo^2^)+(0.1253P)^2^+0.3428P] where P=(Fo^2^+2Fc^2^)/3'
_refine_ls_weighting_scheme calc
_refine_ls_wR_factor_gt 0.1896
_refine_ls_wR_factor_ref 0.2060
_reflns_number_gt 1588
_reflns_number_total 2263
_reflns_threshold_expression >2sigma(I)
_cod_data_source_file c1ce05253e.txt
_cod_data_source_block a1007162mas
_cod_depositor_comments
;
The following automatic conversions were performed:

'_symmetry_cell_setting' value 'Monoclinic' changed to 'monoclinic'
according to /home/saulius/struct/CIF-dictionaries/cif_core.dic
dictionary named 'cif_core.dic' version 2.4.1 from 2010-06-29.

Automatic conversion script
Id: cif_fix_values 1715 2011-07-08 13:25:40Z adriana 
;
_cod_original_sg_symbol_H-M 'C2/c '
_cod_database_code 7206399

loop_
_symmetry_equiv_pos_as_xyz
'x, y, z'
'-x, y, -z+1/2'
'x+1/2, y+1/2, z'
'-x+1/2, y+1/2, -z+1/2'
'-x, -y, -z'
'x, -y, z-1/2'
'-x+1/2, -y+1/2, -z'
'x+1/2, -y+1/2, z-1/2'

loop_
_atom_site_label
_atom_site_type_symbol
_atom_site_fract_x
_atom_site_fract_y
_atom_site_fract_z
_atom_site_U_iso_or_equiv
_atom_site_adp_type
_atom_site_occupancy
_atom_site_symmetry_multiplicity
_atom_site_calc_flag
_atom_site_refinement_flags
_atom_site_disorder_assembly
_atom_site_disorder_group
C1 C 0.18959(17) 0.41836(16) 0.2455(4) 0.0374(7) Uani 1 1 d . . .
C2 C 0.23114(18) 0.37942(17) 0.1584(4) 0.0454(9) Uani 1 1 d . . .
C3 C 0.30537(18) 0.34114(19) 0.2715(4) 0.0461(8) Uani 1 1 d . . .
H3 H 0.3321 0.3143 0.2068 0.055 Uiso 1 1 calc R . .
C4 C 0.34054(17) 0.34204(16) 0.4783(4) 0.0392(7) Uani 1 1 d . . .
C5 C 0.29940(17) 0.38251(15) 0.5654(4) 0.0375(7) Uani 1 1 d . . .
H5 H 0.3232 0.3847 0.7068 0.045 Uiso 1 1 calc R . .
C6 C 0.22462(17) 0.41983(15) 0.4519(4) 0.0373(7) Uani 1 1 d . . .
H6 H 0.1974 0.4465 0.5159 0.045 Uiso 1 1 calc R . .
C7 C 0.41956(17) 0.29884(17) 0.6097(4) 0.0424(8) Uani 1 1 d . . .
C8 C 0.45403(19) 0.25581(18) 0.4865(5) 0.0477(9) Uani 1 1 d . . .
H8A H 0.4038 0.2286 0.3946 0.057 Uiso 1 1 calc R . .
H8B H 0.4752 0.2833 0.4051 0.057 Uiso 1 1 calc R . .
C9 C 0.53201(19) 0.21255(18) 0.6238(5) 0.0504(9) Uani 1 1 d . . .
H9 H 0.5527 0.1847 0.5405 0.061 Uiso 1 1 calc R . .
C10 C 0.5000 0.1698(3) 0.7500 0.0558(13) Uani 1 2 d S . .
H10A H 0.5503 0.1418 0.8380 0.067 Uiso 0.50 1 calc PR . .
H10B H 0.4497 0.1418 0.6620 0.067 Uiso 0.50 1 calc PR . .
C11 C 0.5000 0.3416(2) 0.7500 0.0408(10) Uani 1 2 d S . .
H11A H 0.5205 0.3696 0.6686 0.049 Uiso 0.50 1 calc PR . .
H11B H 0.4795 0.3696 0.8314 0.049 Uiso 0.50 1 calc PR . .
C12 C 0.38921(18) 0.25463(18) 0.7392(5) 0.0465(8) Uani 1 1 d . . .
H12A H 0.3673 0.2814 0.8208 0.056 Uiso 1 1 calc R . .
H12B H 0.3386 0.2268 0.6516 0.056 Uiso 1 1 calc R . .
Cl1 Cl 0.18857(5) 0.37694(5) -0.10192(10) 0.0632(4) Uani 1 1 d . . .
O1 O 0.11532(12) 0.45385(11) 0.1277(3) 0.0423(6) Uani 1 1 d . . .
H1 H 0.0970 0.4751 0.2002 0.063 Uiso 1 1 calc R . .
O2 O 0.0000 0.48431(16) 0.7500 0.0434(8) Uani 1 2 d S . .
O3 O 0.5694(9) 0.4782(6) 0.160(3) 0.208(11) Uani 0.456(18) 1 d PU A -1
O4 O 0.4412(11) 0.4735(4) 0.086(3) 0.243(11) Uani 0.544(18) 1 d PU A -2

loop_
_atom_site_aniso_label
_atom_site_aniso_U_11
_atom_site_aniso_U_22
_atom_site_aniso_U_33
_atom_site_aniso_U_23
_atom_site_aniso_U_13
_atom_site_aniso_U_12
C1 0.0139(12) 0.073(2) 0.0218(13) -0.0016(12) 0.0041(10) -0.0012(13)
C2 0.0170(14) 0.099(3) 0.0180(13) -0.0062(13) 0.0055(11) 0.0001(14)
C3 0.0156(14) 0.093(3) 0.0297(15) -0.0087(15) 0.0097(11) 0.0017(14)
C4 0.0103(12) 0.077(2) 0.0264(14) -0.0047(13) 0.0042(10) -0.0038(13)
C5 0.0174(13) 0.069(2) 0.0192(13) -0.0044(12) 0.0012(10) -0.0007(12)
C6 0.0197(13) 0.068(2) 0.0207(13) -0.0050(12) 0.0055(10) 0.0002(13)
C7 0.0111(12) 0.082(2) 0.0300(15) -0.0039(14) 0.0047(10) 0.0024(13)
C8 0.0152(13) 0.085(2) 0.0381(17) -0.0113(15) 0.0068(12) 0.0006(14)
C9 0.0184(14) 0.080(2) 0.0483(19) -0.0077(16) 0.0100(13) 0.0036(15)
C10 0.018(2) 0.078(4) 0.064(3) 0.000 0.011(2) 0.000
C11 0.0127(17) 0.081(3) 0.0229(19) 0.000 0.0022(14) 0.000
C12 0.0121(13) 0.082(2) 0.0408(17) -0.0041(15) 0.0063(12) -0.0048(14)
Cl1 0.0340(5) 0.1358(10) 0.0191(4) -0.0046(4) 0.0105(3) 0.0179(4)
O1 0.0209(10) 0.0817(16) 0.0214(9) 0.0006(9) 0.0062(8) 0.0068(10)
O2 0.0291(15) 0.079(2) 0.0212(13) 0.000 0.0100(11) 0.000
O3 0.170(12) 0.114(9) 0.239(17) -0.116(10) -0.011(9) 0.061(7)
O4 0.283(16) 0.078(7) 0.294(19) -0.093(9) 0.049(11) -0.002(7)

loop_
_atom_type_symbol
_atom_type_description
_atom_type_scat_dispersion_real
_atom_type_scat_dispersion_imag
_atom_type_scat_source
C C 0.0033 0.0016 'International Tables Vol C Tables 4.2.6.8 and 6.1.1.4'
H H 0.0000 0.0000 'International Tables Vol C Tables 4.2.6.8 and 6.1.1.4'
O O 0.0106 0.0060 'International Tables Vol C Tables 4.2.6.8 and 6.1.1.4'
Cl Cl 0.1484 0.1585 'International Tables Vol C Tables 4.2.6.8 and 6.1.1.4'

loop_
_geom_angle_atom_site_label_1
_geom_angle_atom_site_label_2
_geom_angle_atom_site_label_3
_geom_angle
_geom_angle_site_symmetry_1
_geom_angle_site_symmetry_3
O1 C1 C2 119.7(2) . .
O1 C1 C6 122.1(3) . .
C2 C1 C6 118.2(3) . .
C1 C2 C3 121.9(3) . .
C1 C2 Cl1 119.1(2) . .
C3 C2 Cl1 119.0(2) . .
C4 C3 C2 120.3(3) . .
C4 C3 H3 119.9 . .
C2 C3 H3 119.9 . .
C3 C4 C5 117.5(3) . .
C3 C4 C7 122.4(3) . .
C5 C4 C7 120.0(2) . .
C6 C5 C4 122.0(3) . .
C6 C5 H5 119.0 . .
C4 C5 H5 119.0 . .
C1 C6 C5 120.2(3) . .
C1 C6 H6 119.9 . .
C5 C6 H6 119.9 . .
C4 C7 C8 112.5(2) . .
C4 C7 C12 109.6(2) . .
C8 C7 C12 108.3(3) . .
C4 C7 C11 109.6(3) . .
C8 C7 C11 108.0(2) . .
C12 C7 C11 108.8(2) . .
C9 C8 C7 110.7(3) . .
C9 C8 H8A 109.5 . .
C7 C8 H8A 109.5 . .
C9 C8 H8B 109.5 . .
C7 C8 H8B 109.5 . .
H8A C8 H8B 108.1 . .
C10 C9 C12 109.5(2) . 2_656
C10 C9 C8 110.0(2) . .
C12 C9 C8 109.5(3) 2_656 .
C10 C9 H9 109.3 . .
C12 C9 H9 109.3 2_656 .
C8 C9 H9 109.3 . .
C9 C10 C9 109.1(4) . 2_656
C9 C10 H10A 109.9 . .
C9 C10 H10A 109.9 2_656 .
C9 C10 H10B 109.9 . .
C9 C10 H10B 109.9 2_656 .
H10A C10 H10B 108.3 . .
C7 C11 C7 110.8(4) 2_656 .
C7 C11 H11A 109.5 2_656 .
C7 C11 H11A 109.5 . .
C7 C11 H11B 109.5 2_656 .
C7 C11 H11B 109.5 . .
H11A C11 H11B 108.1 . .
C9 C12 C7 110.4(2) 2_656 .
C9 C12 H12A 109.6 2_656 .
C7 C12 H12A 109.6 . .
C9 C12 H12B 109.6 2_656 .
C7 C12 H12B 109.6 . .
H12A C12 H12B 108.1 . .
C1 O1 H1 109.5 . .

loop_
_geom_bond_atom_site_label_1
_geom_bond_atom_site_label_2
_geom_bond_distance
_geom_bond_site_symmetry_2
C1 O1 1.369(3) .
C1 C2 1.375(4) .
C1 C6 1.385(4) .
C2 C3 1.392(4) .
C2 Cl1 1.748(3) .
C3 C4 1.387(4) .
C3 H3 0.9500 .
C4 C5 1.389(4) .
C4 C7 1.532(4) .
C5 C6 1.387(4) .
C5 H5 0.9500 .
C6 H6 0.9500 .
C7 C8 1.539(4) .
C7 C12 1.549(4) .
C7 C11 1.558(4) .
C8 C9 1.536(4) .
C8 H8A 0.9900 .
C8 H8B 0.9900 .
C9 C10 1.528(5) .
C9 C12 1.528(4) 2_656
C9 H9 1.0000 .
C10 C9 1.528(5) 2_656
C10 H10A 0.9900 .
C10 H10B 0.9900 .
C11 C7 1.558(4) 2_656
C11 H11A 0.9900 .
C11 H11B 0.9900 .
C12 C9 1.528(4) 2_656
C12 H12A 0.9900 .
C12 H12B 0.9900 .
O1 H1 0.8400 .
